data_1502747
loop_
_publ_author_name
'Ghosh, Kumaresh'
'Sen, Tanushree'
'Fr\"ohlich, Roland'
'Petsalakis, Ioannis D.'
'Theodorakopoulos, Giannoula'

_publ_section_title
;
 trans-Pyridyl and naphthyridyl cinnamides as alternatives for urea in
 complexation of carboxylic acid and formation of water-templated
 assemblies in the solid state.
;
_journal_issue 1
_journal_name_full 'The journal of physical chemistry. B'
_journal_page_first 321
_journal_page_last 329
_journal_paper_doi 10.1021/jp907521j
_journal_volume 114
_journal_year 2010
_chemical_formula_sum 'C15 H15 N3 O4'
_chemical_formula_weight 301.30
_chemical_name_systematic
; 
 ? 
;
_space_group_IT_number 2
_symmetry_cell_setting triclinic
_symmetry_space_group_name_Hall '-P 1'
_symmetry_space_group_name_H-M 'P -1'
_atom_sites_solution_hydrogens 'at N7 and O22 from difmap, others geom'
_atom_sites_solution_primary direct
_atom_sites_solution_secondary difmap
_audit_creation_method SHELXL-97
_cell_angle_alpha 73.754(1)
_cell_angle_beta 81.990(1)
_cell_angle_gamma 78.751(1)
_cell_formula_units_Z 2
_cell_length_a 7.0295(1)
_cell_length_b 8.7268(1)
_cell_length_c 12.5523(2)
_cell_measurement_reflns_used 2239
_cell_measurement_temperature 223(2)
_cell_measurement_theta_max 68.25
_cell_measurement_theta_min 0.88
_cell_volume 722.127(18)
_computing_cell_refinement 'Collect (Nonius B.V., 1998)'
_computing_data_collection 'Collect (Nonius B.V., 1998)'
_computing_data_reduction 'Denzo-SMN (Otwinowski & Minor, 1997)'
_computing_molecular_graphics 'XP (BrukerAXS, 2000)'
_computing_publication_material 'SHELXL-97 (Sheldrick, 1997)'
_computing_structure_refinement 'SHELXL-97 (Sheldrick, 1997)'
_computing_structure_solution 'SHELXS-97 (Sheldrick, 1990)'
_diffrn_ambient_temperature 223(2)
_diffrn_measured_fraction_theta_full 0.958
_diffrn_measured_fraction_theta_max 0.958
_diffrn_measurement_device_type 'Nonius KappaCCD APEXII'
_diffrn_measurement_method '\w and \f scans'
_diffrn_radiation_monochromator graphite
_diffrn_radiation_source 'fine-focus sealed tube'
_diffrn_radiation_type CuK\a
_diffrn_radiation_wavelength 1.54178
_diffrn_reflns_av_R_equivalents 0.035
_diffrn_reflns_av_sigmaI/netI 0.0230
_diffrn_reflns_limit_h_max 8
_diffrn_reflns_limit_h_min -8
_diffrn_reflns_limit_k_max 10
_diffrn_reflns_limit_k_min -9
_diffrn_reflns_limit_l_max 15
_diffrn_reflns_limit_l_min -14
_diffrn_reflns_number 8806
_diffrn_reflns_theta_full 68.26
_diffrn_reflns_theta_max 68.26
_diffrn_reflns_theta_min 5.35
_exptl_absorpt_coefficient_mu 0.857
_exptl_absorpt_correction_T_max 0.7831
_exptl_absorpt_correction_T_min 0.6740
_exptl_absorpt_correction_type multi-scan
_exptl_absorpt_process_details 'Denzo (Otwinowski, Borek, Majewski & Minor, 2003)'
_exptl_crystal_colour colourless
_exptl_crystal_density_diffrn 1.386
_exptl_crystal_density_method 'not measured'
_exptl_crystal_description block
_exptl_crystal_F_000 316
_exptl_crystal_size_max 0.50
_exptl_crystal_size_mid 0.30
_exptl_crystal_size_min 0.30
_refine_diff_density_max 0.253
_refine_diff_density_min -0.151
_refine_diff_density_rms 0.033
_refine_ls_extinction_method none
_refine_ls_goodness_of_fit_ref 1.054
_refine_ls_hydrogen_treatment mixed
_refine_ls_matrix_type full
_refine_ls_number_parameters 212
_refine_ls_number_reflns 2536
_refine_ls_number_restraints 0
_refine_ls_restrained_S_all 1.054
_refine_ls_R_factor_all 0.0447
_refine_ls_R_factor_gt 0.0433
_refine_ls_shift/su_max 0.000
_refine_ls_shift/su_mean 0.000
_refine_ls_structure_factor_coef Fsqd
_refine_ls_weighting_details 'calc w=1/[\s^2^(Fo^2^)+(0.0657P)^2^+0.1773P] where P=(Fo^2^+2Fc^2^)/3'
_refine_ls_weighting_scheme calc
_refine_ls_wR_factor_gt 0.1206
_refine_ls_wR_factor_ref 0.1221
_reflns_number_gt 2414
_reflns_number_total 2536
_reflns_threshold_expression >2sigma(I)
_cod_data_source_file jp907521j_si_001.cif
_cod_data_source_block fro4624
_cod_original_cell_volume 722.128(18)
_cod_original_sg_symbol_H-M P-1
_cod_database_code 1502747

loop_
_symmetry_equiv_pos_as_xyz
'x, y, z'
'-x, -y, -z'

loop_
_atom_site_label
_atom_site_type_symbol
_atom_site_fract_x
_atom_site_fract_y
_atom_site_fract_z
_atom_site_U_iso_or_equiv
_atom_site_adp_type
_atom_site_occupancy
_atom_site_symmetry_multiplicity
_atom_site_calc_flag
_atom_site_refinement_flags
N1 N 0.85227(16) 0.01588(13) -0.20508(9) 0.0381(3) Uani 1 1 d .
C2 C 0.9126(2) -0.05006(17) -0.29047(12) 0.0432(3) Uani 1 1 d .
C3 C 0.7900(2) -0.0486(2) -0.36652(13) 0.0525(4) Uani 1 1 d .
H3 H 0.8349 -0.0964 -0.4258 0.063 Uiso 1 1 calc R
C4 C 0.6011(2) 0.0239(2) -0.35421(14) 0.0584(4) Uani 1 1 d .
H4 H 0.5149 0.0270 -0.4060 0.070 Uiso 1 1 calc R
C5 C 0.5352(2) 0.0924(2) -0.26709(14) 0.0506(4) Uani 1 1 d .
H5 H 0.4050 0.1421 -0.2576 0.061 Uiso 1 1 calc R
C6 C 0.66802(19) 0.08521(16) -0.19416(11) 0.0365(3) Uani 1 1 d .
N7 N 0.62378(16) 0.15125(14) -0.10271(10) 0.0371(3) Uani 1 1 d .
H7 H 0.722(3) 0.149(2) -0.0668(15) 0.048(4) Uiso 1 1 d .
C8 C 0.44900(19) 0.22197(16) -0.06550(11) 0.0380(3) Uani 1 1 d .
O9 O 0.29879(14) 0.23265(14) -0.10726(9) 0.0506(3) Uani 1 1 d .
C10 C 0.4524(2) 0.28542(16) 0.03041(12) 0.0398(3) Uani 1 1 d .
H10 H 0.5705 0.2738 0.0613 0.048 Uiso 1 1 calc R
C11 C 0.2903(2) 0.35896(16) 0.07366(12) 0.0402(3) Uani 1 1 d .
H11 H 0.1777 0.3671 0.0386 0.048 Uiso 1 1 calc R
C12 C 0.2623(2) 0.42920(16) 0.16823(11) 0.0390(3) Uani 1 1 d .
C13 C 0.4103(2) 0.42360(18) 0.23190(13) 0.0461(4) Uani 1 1 d .
H13 H 0.5373 0.3744 0.2135 0.055 Uiso 1 1 calc R
C14 C 0.3736(2) 0.4891(2) 0.32162(13) 0.0505(4) Uani 1 1 d .
H14 H 0.4740 0.4835 0.3655 0.061 Uiso 1 1 calc R
C15 C 0.1885(2) 0.56279(17) 0.34612(12) 0.0462(4) Uani 1 1 d .
N18 N 0.1475(3) 0.63319(17) 0.44143(12) 0.0601(4) Uani 1 1 d .
C16 C 0.0391(2) 0.57286(18) 0.28484(13) 0.0476(4) Uani 1 1 d .
H16 H -0.0868 0.6247 0.3028 0.057 Uiso 1 1 calc R
O20 O -0.0154(2) 0.70475(16) 0.45840(11) 0.0731(4) Uani 1 1 d .
C17 C 0.0775(2) 0.50531(17) 0.19620(12) 0.0434(3) Uani 1 1 d .
H17 H -0.0243 0.5108 0.1533 0.052 Uiso 1 1 calc R
O19 O 0.2761(3) 0.6164(2) 0.49976(12) 0.0880(5) Uani 1 1 d .
C21 C 1.1203(2) -0.1258(2) -0.29948(16) 0.0610(5) Uani 1 1 d .
H21A H 1.2021 -0.0435 -0.3129 0.092 Uiso 1 1 calc R
H21B H 1.1449 -0.1764 -0.3608 0.092 Uiso 1 1 calc R
H21C H 1.1499 -0.2069 -0.2306 0.092 Uiso 1 1 calc R
O22 O 0.93302(15) 0.17566(14) 0.01425(10) 0.0457(3) Uani 1 1 d .
H22A H 0.984(3) 0.103(3) 0.0677(18) 0.063(6) Uiso 1 1 d .
H22B H 1.037(3) 0.194(2) -0.0306(18) 0.069(6) Uiso 1 1 d .

loop_
_atom_site_aniso_label
_atom_site_aniso_U_11
_atom_site_aniso_U_22
_atom_site_aniso_U_33
_atom_site_aniso_U_23
_atom_site_aniso_U_13
_atom_site_aniso_U_12
N1 0.0329(6) 0.0406(6) 0.0419(6) -0.0150(5) -0.0013(5) -0.0041(5)
C2 0.0416(8) 0.0446(7) 0.0454(8) -0.0181(6) 0.0025(6) -0.0071(6)
C3 0.0530(9) 0.0637(10) 0.0489(9) -0.0294(7) 0.0012(7) -0.0115(7)
C4 0.0505(9) 0.0826(12) 0.0541(9) -0.0354(9) -0.0110(7) -0.0088(8)
C5 0.0381(8) 0.0658(10) 0.0538(9) -0.0273(7) -0.0094(6) -0.0014(7)
C6 0.0340(7) 0.0375(7) 0.0394(7) -0.0130(5) -0.0029(5) -0.0054(5)
N7 0.0291(6) 0.0431(6) 0.0421(6) -0.0175(5) -0.0056(5) -0.0016(5)
C8 0.0319(7) 0.0412(7) 0.0403(7) -0.0116(6) -0.0036(5) -0.0027(5)
O9 0.0303(5) 0.0729(7) 0.0532(6) -0.0292(5) -0.0068(4) 0.0012(5)
C10 0.0344(7) 0.0432(7) 0.0435(7) -0.0151(6) -0.0056(5) -0.0032(6)
C11 0.0359(7) 0.0420(7) 0.0440(7) -0.0146(6) -0.0068(6) -0.0024(5)
C12 0.0384(7) 0.0374(7) 0.0392(7) -0.0099(5) -0.0038(5) -0.0011(5)
C13 0.0393(7) 0.0504(8) 0.0493(8) -0.0189(7) -0.0065(6) 0.0016(6)
C14 0.0521(9) 0.0544(9) 0.0495(8) -0.0182(7) -0.0118(7) -0.0073(7)
C15 0.0599(9) 0.0409(8) 0.0384(7) -0.0142(6) -0.0003(6) -0.0070(7)
N18 0.0809(11) 0.0546(8) 0.0485(8) -0.0225(6) 0.0028(7) -0.0130(7)
C16 0.0456(8) 0.0453(8) 0.0473(8) -0.0150(6) 0.0023(6) 0.0033(6)
O20 0.0884(10) 0.0682(8) 0.0659(8) -0.0381(6) 0.0149(7) -0.0058(7)
C17 0.0384(7) 0.0469(8) 0.0429(8) -0.0137(6) -0.0053(6) 0.0019(6)
O19 0.1025(12) 0.1110(12) 0.0680(9) -0.0510(9) -0.0208(8) -0.0090(9)
C21 0.0446(9) 0.0781(12) 0.0661(10) -0.0393(9) 0.0031(7) 0.0008(8)
O22 0.0349(5) 0.0548(6) 0.0484(6) -0.0155(5) -0.0086(5) -0.0031(5)

loop_
_atom_type_symbol
_atom_type_description
_atom_type_scat_dispersion_real
_atom_type_scat_dispersion_imag
_atom_type_scat_source
C C 0.0181 0.0091 'International Tables Vol C Tables 4.2.6.8 and 6.1.1.4'
H H 0.0000 0.0000 'International Tables Vol C Tables 4.2.6.8 and 6.1.1.4'
N N 0.0311 0.0180 'International Tables Vol C Tables 4.2.6.8 and 6.1.1.4'
O O 0.0492 0.0322 'International Tables Vol C Tables 4.2.6.8 and 6.1.1.4'

loop_
_geom_angle_atom_site_label_1
_geom_angle_atom_site_label_2
_geom_angle_atom_site_label_3
_geom_angle
C6 N1 C2 118.78(12)
N1 C2 C3 122.05(14)
N1 C2 C21 116.83(13)
C3 C2 C21 121.12(14)
C4 C3 C2 118.35(14)
C3 C4 C5 120.77(14)
C4 C5 C6 117.17(14)
N1 C6 C5 122.88(13)
N1 C6 N7 113.26(11)
C5 C6 N7 123.85(12)
C8 N7 C6 127.92(12)
O9 C8 N7 123.36(13)
O9 C8 C10 122.05(12)
N7 C8 C10 114.59(11)
C11 C10 C8 120.22(13)
C10 C11 C12 128.83(13)
C13 C12 C17 118.23(13)
C13 C12 C11 123.48(12)
C17 C12 C11 118.29(12)
C14 C13 C12 120.69(14)
C15 C14 C13 118.92(14)
C16 C15 C14 122.31(14)
C16 C15 N18 118.24(14)
C14 C15 N18 119.45(14)
O19 N18 O20 123.14(15)
O19 N18 C15 118.54(16)
O20 N18 C15 118.31(15)
C15 C16 C17 118.11(13)
C16 C17 C12 121.73(14)

loop_
_geom_bond_atom_site_label_1
_geom_bond_atom_site_label_2
_geom_bond_distance
N1 C6 1.3242(17)
N1 C2 1.3354(18)
C2 C3 1.369(2)
C2 C21 1.483(2)
C3 C4 1.362(2)
C4 C5 1.373(2)
C5 C6 1.377(2)
C6 N7 1.3954(17)
N7 C8 1.3469(17)
C8 O9 1.2194(17)
C8 C10 1.4639(19)
C10 C11 1.320(2)
C11 C12 1.4555(19)
C12 C13 1.383(2)
C12 C17 1.3851(19)
C13 C14 1.373(2)
C14 C15 1.369(2)
C15 C16 1.361(2)
C15 N18 1.4622(19)
N18 O19 1.203(2)
N18 O20 1.214(2)
C16 C17 1.371(2)

loop_
_geom_torsion_atom_site_label_1
_geom_torsion_atom_site_label_2
_geom_torsion_atom_site_label_3
_geom_torsion_atom_site_label_4
_geom_torsion
C6 N1 C2 C3 -0.2(2)
C6 N1 C2 C21 179.78(13)
N1 C2 C3 C4 0.5(2)
C21 C2 C3 C4 -179.52(16)
C2 C3 C4 C5 -0.6(3)
C3 C4 C5 C6 0.4(3)
C2 N1 C6 C5 0.0(2)
C2 N1 C6 N7 -179.23(11)
C4 C5 C6 N1 -0.1(2)
C4 C5 C6 N7 179.07(14)
N1 C6 N7 C8 -176.25(12)
C5 C6 N7 C8 4.5(2)
C6 N7 C8 O9 2.7(2)
C6 N7 C8 C10 -177.55(12)
O9 C8 C10 C11 -0.9(2)
N7 C8 C10 C11 179.29(12)
C8 C10 C11 C12 179.67(13)
C10 C11 C12 C13 -2.2(2)
C10 C11 C12 C17 177.96(14)
C17 C12 C13 C14 1.2(2)
C11 C12 C13 C14 -178.59(14)
C12 C13 C14 C15 -1.1(2)
C13 C14 C15 C16 0.2(2)
C13 C14 C15 N18 -179.95(13)
C16 C15 N18 O19 175.73(16)
C14 C15 N18 O19 -4.1(2)
C16 C15 N18 O20 -3.7(2)
C14 C15 N18 O20 176.48(14)
C14 C15 C16 C17 0.5(2)
N18 C15 C16 C17 -179.35(13)
C15 C16 C17 C12 -0.3(2)
C13 C12 C17 C16 -0.5(2)
C11 C12 C17 C16 179.31(13)
